data_4502580
loop_
_publ_author_name
'Hu, Sheng'
'Meng, Zhao-Sha'
'Tong, Ming-Liang'

_publ_section_title
;
 Structure and Topology Versatility of Metal&#x2212;Organic Frameworks
 Based on Tetradentate Ligands Isolated from Hydrothermal Metal/Ligand
 Reactions
;
_journal_issue 4
_journal_name_full 'Crystal Growth &amp; Design'
_journal_page_first 1742
_journal_paper_doi 10.1021/cg901403b
_journal_volume 10
_journal_year 2010
_chemical_formula_sum 'C66 H72 Cd4 Cl2 N11 O24.5'
_chemical_formula_weight 1931.85
_space_group_IT_number 63
_symmetry_cell_setting orthorhombic
_symmetry_space_group_name_Hall '-C 2c 2'
_symmetry_space_group_name_H-M 'C m c m'
_atom_sites_solution_hydrogens geom
_atom_sites_solution_primary direct
_atom_sites_solution_secondary difmap
_audit_creation_method SHELXL-97
_cell_angle_alpha 90.00
_cell_angle_beta 90.00
_cell_angle_gamma 90.00
_cell_formula_units_Z 4
_cell_length_a 27.9319(6)
_cell_length_b 14.3167(9)
_cell_length_c 21.4476(6)
_cell_measurement_temperature 123(2)
_cell_volume 8576.7(6)
_computing_cell_refinement 'SAINT-PLUS, Ver. 6.0, 1997'
_computing_data_collection 'SMART, 1998.'
_computing_data_reduction 'SAINT-PLUS, Ver. 6.0, 1997'
_computing_molecular_graphics 'XP, Ver. 6.10, Bruker AXS Inc., 2000'
_computing_publication_material 'SHELXTL-Bruker AXS Inc., 1998'
_computing_structure_refinement 'SHELXL-97 (Sheldrick, 1997)'
_computing_structure_solution 'SHELXS-97 (Sheldrick, 1990)'
_diffrn_ambient_temperature 123(2)
_diffrn_measured_fraction_theta_full 0.989
_diffrn_measured_fraction_theta_max 0.989
_diffrn_radiation_monochromator graphite
_diffrn_radiation_source 'fine-focus sealed tube'
_diffrn_radiation_type CuK\a
_diffrn_radiation_wavelength 1.54178
_diffrn_reflns_av_R_equivalents 0.0641
_diffrn_reflns_av_sigmaI/netI 0.0588
_diffrn_reflns_limit_h_max 31
_diffrn_reflns_limit_h_min -31
_diffrn_reflns_limit_k_max 16
_diffrn_reflns_limit_k_min -16
_diffrn_reflns_limit_l_max 22
_diffrn_reflns_limit_l_min -24
_diffrn_reflns_number 33269
_diffrn_reflns_theta_full 62.44
_diffrn_reflns_theta_max 62.44
_diffrn_reflns_theta_min 3.16
_exptl_absorpt_coefficient_mu 9.039
_exptl_absorpt_correction_T_max 0.5703
_exptl_absorpt_correction_T_min 0.3087
_exptl_absorpt_correction_type multi-scan
_exptl_absorpt_process_details 'SADABS (Bruker, 2002)'
_exptl_crystal_density_diffrn 1.496
_exptl_crystal_density_method 'not measured'
_exptl_crystal_F_000 3868
_exptl_crystal_size_max 0.17
_exptl_crystal_size_mid 0.11
_exptl_crystal_size_min 0.07
_refine_diff_density_max 1.587
_refine_diff_density_min -0.535
_refine_diff_density_rms 0.136
_refine_ls_extinction_method none
_refine_ls_goodness_of_fit_ref 0.951
_refine_ls_hydrogen_treatment constr
_refine_ls_matrix_type full
_refine_ls_number_parameters 274
_refine_ls_number_reflns 3569
_refine_ls_number_restraints 69
_refine_ls_restrained_S_all 0.968
_refine_ls_R_factor_all 0.0882
_refine_ls_R_factor_gt 0.0578
_refine_ls_shift/su_max 0.000
_refine_ls_shift/su_mean 0.000
_refine_ls_structure_factor_coef Fsqd
_refine_ls_weighting_details
;
calc w=1/[\s^2^(Fo^2^)+(0.1123P)^2^+0.0000P] where P=(Fo^2^+2Fc^2^)/3
;
_refine_ls_weighting_scheme calc
_refine_ls_wR_factor_gt 0.1638
_refine_ls_wR_factor_ref 0.1792
_reflns_number_gt 2008
_reflns_number_total 3569
_reflns_threshold_expression >2sigma(I)
_cod_data_source_file cg901403b_si_002.cif
_cod_data_source_block complex3
_cod_depositor_comments
;
The following automatic conversions were performed:

'_symmetry_cell_setting' value 'ORTHORHOMBIC' changed to
'orthorhombic' according to
/home/saulius/struct/CIF-dictionaries/cif_core.dic dictionary named
'cif_core.dic' version 2.4.2 from 2011-04-26.

Automatic conversion script
Id: cif_fix_values 1715 2011-07-08 13:25:40Z adriana 

The following automatic conversions were performed:

'_refine_ls_hydrogen_treatment' value 'contr' was replaced with the
value 'constr' as specified in the replacement file
'src/cod-tools/trunk/data/replacement-values/replacement_values.lst'.

Automatic conversion script
Id: cif_fix_values 5376 2017-05-30 11:51:03Z andrius 
;
_cod_original_sg_symbol_H-M Cmcm
_cod_original_formula_sum 'C66 H72 Cd4 Cl2 N11 O24.50'
_cod_database_code 4502580

loop_
_symmetry_equiv_pos_as_xyz
'x, y, z'
'-x, -y, z+1/2'
'x, -y, -z'
'-x, y, -z+1/2'
'x+1/2, y+1/2, z'
'-x+1/2, -y+1/2, z+1/2'
'x+1/2, -y+1/2, -z'
'-x+1/2, y+1/2, -z+1/2'
'-x, -y, -z'
'x, y, -z-1/2'
'-x, y, z'
'x, -y, z-1/2'
'-x+1/2, -y+1/2, -z'
'x+1/2, y+1/2, -z-1/2'
'-x+1/2, y+1/2, z'
'x+1/2, -y+1/2, z-1/2'

loop_
_atom_site_label
_atom_site_type_symbol
_atom_site_fract_x
_atom_site_fract_y
_atom_site_fract_z
_atom_site_U_iso_or_equiv
_atom_site_adp_type
_atom_site_occupancy
_atom_site_symmetry_multiplicity
_atom_site_calc_flag
_atom_site_refinement_flags
_atom_site_disorder_assembly
_atom_site_disorder_group
Cd1 Cd 0.0000 0.33536(8) 0.33405(4) 0.0671(4) Uani 1 2 d S . .
Cd2 Cd 0.05959(2) 0.56474(7) 0.2500 0.0573(3) Uani 1 2 d S . .
O1 O 0.0000 0.5052(4) 0.3324(2) 0.0782(15) Uani 0.50 2 d SP . 1
H1O H 0.0000 0.5377 0.3737 0.094 Uiso 0.50 2 d SPR . 1
Cl1 Cl 0.0000 0.5052(4) 0.3324(2) 0.0782(15) Uani 0.50 2 d SP . 2
Cl2 Cl 0.0000 0.7120(3) 0.2500 0.0598(11) Uani 1 4 d S . .
O2 O 0.0535(3) 0.3235(6) 0.2500 0.061(2) Uani 1 2 d S . .
O3 O 0.1084(3) 0.4375(7) 0.2500 0.062(2) Uani 1 2 d S . .
O1W O 0.0000 0.1692(8) 0.3205(6) 0.109(4) Uani 1 2 d SU . .
N1 N 0.1090(2) 0.6274(6) 0.1738(3) 0.062(2) Uani 1 1 d . . .
N2 N 0.4325(2) 0.8235(6) 0.1046(3) 0.061(2) Uani 1 1 d . . .
C1 C 0.1357(3) 0.2840(8) 0.2500 0.057(3) Uani 1 2 d SD . .
C2 C 0.1240(4) 0.1900(10) 0.2500 0.114(6) Uani 1 2 d SDU . .
H2 H 0.0913 0.1717 0.2500 0.137 Uiso 1 2 calc SR . .
C3 C 0.1600(5) 0.1213(10) 0.2500 0.140(8) Uani 1 2 d SDU . .
H3 H 0.1519 0.0569 0.2500 0.168 Uiso 1 2 calc SR . .
C4 C 0.2076(5) 0.1490(11) 0.2500 0.152(9) Uani 1 2 d SDU . .
H4 H 0.2323 0.1033 0.2500 0.182 Uiso 1 2 calc SR . .
C5 C 0.2195(4) 0.2452(11) 0.2500 0.098(6) Uani 1 2 d SD . .
H5 H 0.2521 0.2642 0.2500 0.118 Uiso 1 2 calc SR . .
C6 C 0.1830(4) 0.3119(8) 0.2500 0.074(4) Uani 1 2 d SD . .
H6 H 0.1907 0.3765 0.2500 0.089 Uiso 1 2 calc SR . .
C7 C 0.0972(4) 0.3553(12) 0.2500 0.057(4) Uani 1 2 d S . .
C8 C 0.2071(3) 0.7484(8) 0.0411(4) 0.068(3) Uani 1 1 d D . .
H8 H 0.1949 0.8129 0.0329 0.082 Uiso 0.50 1 calc PR A 1
O4 O 0.1899(10) 0.8371(15) 0.0249(14) 0.223(13) Uani 0.50 1 d PDU B 2
H4O H 0.2131 0.8725 0.0167 0.335 Uiso 0.50 1 calc PR B 2
C9 C 0.2575(3) 0.7597(8) 0.0676(4) 0.066(3) Uani 1 1 d . B .
H9A H 0.2561 0.8002 0.1049 0.079 Uiso 1 1 calc R . .
H9B H 0.2695 0.6977 0.0809 0.079 Uiso 1 1 calc R . .
C10 C 0.2925(3) 0.8015(8) 0.0211(4) 0.068(3) Uani 1 1 d D . .
H10 H 0.2814 0.8667 0.0127 0.082 Uiso 0.50 1 calc PR B 1
O4' O 0.2770(6) 0.8988(12) 0.0078(10) 0.143(7) Uani 0.50 1 d PDU B 2
H4O' H 0.2470 0.9020 0.0096 0.214 Uiso 0.50 1 calc PR B 2
C11 C 0.1734(3) 0.7054(7) 0.0881(4) 0.061(3) Uani 1 1 d . . .
C12 C 0.1847(3) 0.6268(8) 0.1198(4) 0.069(3) Uani 1 1 d . . .
H12 H 0.2149 0.5977 0.1138 0.083 Uiso 1 1 calc R B .
C13 C 0.1518(3) 0.5890(8) 0.1613(5) 0.073(3) Uani 1 1 d . . .
H13 H 0.1601 0.5327 0.1821 0.088 Uiso 1 1 calc R . .
C14 C 0.0970(3) 0.6993(9) 0.1412(5) 0.085(3) Uani 1 1 d . . .
H14 H 0.0655 0.7233 0.1462 0.102 Uiso 1 1 calc R . .
C15 C 0.1283(4) 0.7454(9) 0.0979(5) 0.088(3) Uani 1 1 d . . .
H15 H 0.1188 0.8007 0.0768 0.106 Uiso 1 1 calc R . .
C16 C 0.3418(3) 0.8096(8) 0.0501(4) 0.068(3) Uani 1 1 d . B .
C17 C 0.3638(3) 0.8959(7) 0.0600(4) 0.068(3) Uani 1 1 d . . .
H17 H 0.3477 0.9518 0.0484 0.082 Uiso 1 1 calc R B .
C18 C 0.4084(3) 0.9006(7) 0.0866(4) 0.065(3) Uani 1 1 d . B .
H18 H 0.4228 0.9601 0.0924 0.078 Uiso 1 1 calc R . .
C19 C 0.4115(4) 0.7441(8) 0.0955(5) 0.084(3) Uani 1 1 d . B .
H19 H 0.4280 0.6895 0.1085 0.100 Uiso 1 1 calc R . .
C20 C 0.3670(4) 0.7321(8) 0.0683(5) 0.083(3) Uani 1 1 d . . .
H20 H 0.3542 0.6713 0.0624 0.099 Uiso 1 1 calc R B .
N3 N -0.2004(8) 0.989(2) 0.0977(11) 0.171(11) Uiso 0.50 1 d PD . .
O5 O -0.2244(10) 1.015(3) 0.0586(12) 0.262(9) Uiso 0.50 1 d PD . .
O6 O -0.1553(8) 0.988(3) 0.0881(13) 0.262(9) Uiso 0.50 1 d PD . .
O7 O -0.2130(11) 0.956(2) 0.1477(12) 0.262(9) Uiso 0.50 1 d PD . .
N4 N 0.0000 0.598(2) 0.4593(13) 0.236(10) Uiso 0.50 2 d SPD . .
O8 O 0.0000 0.643(2) 0.4126(14) 0.236(10) Uiso 0.50 2 d SPD . .
O9 O 0.0000 0.5167(19) 0.4577(16) 0.236(10) Uiso 0.50 2 d SPD . .
O10 O 0.0000 0.639(2) 0.5083(14) 0.236(10) Uiso 0.50 2 d SPD . .
O2W O 0.0000 0.782(3) 0.4713(19) 0.175(16) Uiso 0.50 2 d SP . .
O2W' O 0.0000 0.835(4) 0.461(3) 0.25(3) Uiso 0.50 2 d SP . .
O3W O -0.1667(14) 0.874(3) 0.2500 0.184(14) Uiso 0.50 2 d SP . .
O4W O -0.0783(14) 0.899(2) 0.2500 0.179(13) Uiso 0.50 2 d SP . .
O5W O 0.0000 0.860(6) 0.383(4) 0.20(3) Uiso 0.25 2 d SP . .

loop_
_atom_site_aniso_label
_atom_site_aniso_U_11
_atom_site_aniso_U_22
_atom_site_aniso_U_33
_atom_site_aniso_U_23
_atom_site_aniso_U_13
_atom_site_aniso_U_12
Cd1 0.0250(4) 0.1270(9) 0.0493(6) -0.0113(5) 0.000 0.000
Cd2 0.0239(4) 0.0969(7) 0.0512(6) 0.000 0.000 -0.0025(4)
O1 0.030(2) 0.100(4) 0.105(4) 0.012(3) 0.000 0.000
Cl1 0.030(2) 0.100(4) 0.105(4) 0.012(3) 0.000 0.000
Cl2 0.0333(19) 0.091(3) 0.055(3) 0.000 0.000 0.000
O2 0.033(4) 0.094(7) 0.056(5) 0.000 0.000 0.003(4)
O3 0.033(4) 0.088(7) 0.065(6) 0.000 0.000 0.004(5)
O1W 0.047(5) 0.125(9) 0.153(10) -0.027(7) 0.000 0.000
N1 0.032(4) 0.099(6) 0.056(5) 0.002(4) 0.002(3) -0.005(4)
N2 0.039(4) 0.098(6) 0.046(4) 0.002(4) -0.007(3) -0.012(4)
C1 0.025(6) 0.099(10) 0.046(7) 0.000 0.000 0.013(6)
C2 0.061(9) 0.119(13) 0.163(14) 0.000 0.000 0.019(10)
C3 0.082(11) 0.119(13) 0.220(17) 0.000 0.000 0.013(11)
C4 0.093(13) 0.155(16) 0.208(18) 0.000 0.000 0.053(13)
C5 0.044(8) 0.152(17) 0.099(12) 0.000 0.000 0.030(10)
C6 0.047(7) 0.102(12) 0.074(10) 0.000 0.000 0.015(8)
C7 0.036(7) 0.110(12) 0.026(6) 0.000 0.000 0.008(7)
C8 0.041(5) 0.109(8) 0.054(6) 0.003(5) 0.007(4) -0.013(5)
O4 0.186(19) 0.24(2) 0.24(2) 0.031(16) 0.008(16) -0.044(16)
C9 0.036(4) 0.109(8) 0.053(5) -0.001(5) 0.000(4) -0.024(5)
C10 0.035(4) 0.105(8) 0.064(6) 0.009(6) 0.001(4) -0.013(5)
O4' 0.075(10) 0.188(15) 0.166(14) 0.011(13) 0.013(11) -0.015(11)
C11 0.029(4) 0.102(8) 0.050(5) -0.004(5) -0.008(4) -0.017(5)
C12 0.035(5) 0.105(8) 0.067(6) 0.001(6) 0.015(4) 0.000(5)
C13 0.036(5) 0.103(8) 0.081(7) 0.002(6) 0.006(5) -0.004(5)
C14 0.041(5) 0.137(11) 0.077(7) 0.012(7) 0.006(5) 0.011(6)
C15 0.058(6) 0.124(10) 0.082(8) 0.021(7) 0.017(6) 0.004(6)
C16 0.040(5) 0.121(9) 0.044(5) 0.001(5) 0.006(4) -0.016(6)
C17 0.055(5) 0.080(7) 0.069(6) -0.001(5) -0.009(5) 0.001(5)
C18 0.041(5) 0.090(8) 0.065(6) 0.006(5) -0.022(4) -0.006(5)
C19 0.059(6) 0.088(8) 0.104(9) 0.015(7) -0.025(6) -0.003(6)
C20 0.055(6) 0.086(8) 0.108(9) 0.011(7) -0.018(6) -0.015(6)

loop_
_atom_type_symbol
_atom_type_description
_atom_type_scat_dispersion_real
_atom_type_scat_dispersion_imag
_atom_type_scat_source
C C 0.0181 0.0091 'International Tables Vol C Tables 4.2.6.8 and 6.1.1.4'
H H 0.0000 0.0000 'International Tables Vol C Tables 4.2.6.8 and 6.1.1.4'
N N 0.0311 0.0180 'International Tables Vol C Tables 4.2.6.8 and 6.1.1.4'
O O 0.0492 0.0322 'International Tables Vol C Tables 4.2.6.8 and 6.1.1.4'
Cl Cl 0.3639 0.7018 'International Tables Vol C Tables 4.2.6.8 and 6.1.1.4'
Cd Cd 0.1185 4.6533 'International Tables Vol C Tables 4.2.6.8 and 6.1.1.4'

loop_
_geom_angle_atom_site_label_1
_geom_angle_atom_site_label_2
_geom_angle_atom_site_label_3
_geom_angle
_geom_angle_site_symmetry_1
_geom_angle_site_symmetry_3
N2 Cd1 N2 109.7(3) 8_545 14_446
N2 Cd1 O2 162.5(3) 8_545 11
N2 Cd1 O2 85.0(2) 14_446 11
N2 Cd1 O2 85.0(2) 8_545 .
N2 Cd1 O2 162.5(3) 14_446 .
O2 Cd1 O2 79.1(3) 11 .
N2 Cd1 O1W 89.8(3) 8_545 .
N2 Cd1 O1W 89.8(3) 14_446 .
O2 Cd1 O1W 80.5(3) 11 .
O2 Cd1 O1W 80.5(3) . .
N2 Cd1 O1 94.7(2) 8_545 .
N2 Cd1 O1 94.7(2) 14_446 .
O2 Cd1 O1 93.5(2) 11 .
O2 Cd1 O1 93.5(2) . .
O1W Cd1 O1 172.2(3) . .
O3 Cd2 N1 87.3(3) . 10_556
O3 Cd2 N1 87.3(3) . .
N1 Cd2 N1 89.6(4) 10_556 .
O3 Cd2 Cl1 97.0(2) . 10_556
N1 Cd2 Cl1 175.5(2) 10_556 10_556
N1 Cd2 Cl1 91.7(2) . 10_556
O3 Cd2 O1 97.0(2) . 10_556
N1 Cd2 O1 175.5(2) 10_556 10_556
N1 Cd2 O1 91.7(2) . 10_556
O3 Cd2 O1 97.0(2) . .
N1 Cd2 O1 91.7(2) 10_556 .
N1 Cd2 O1 175.5(2) . .
Cl1 Cd2 O1 86.8(2) 10_556 .
O1 Cd2 O1 86.8(2) 10_556 .
O3 Cd2 Cl2 178.5(2) . .
N1 Cd2 Cl2 93.7(2) 10_556 .
N1 Cd2 Cl2 93.7(2) . .
Cl1 Cd2 Cl2 81.90(12) 10_556 .
O1 Cd2 Cl2 81.90(12) 10_556 .
O1 Cd2 Cl2 81.90(12) . .
O3 Cd2 Cd2 126.8(2) . 11
N1 Cd2 Cd2 126.52(18) 10_556 11
N1 Cd2 Cd2 126.52(18) . 11
Cl1 Cd2 Cd2 49.69(8) 10_556 11
O1 Cd2 Cd2 49.69(8) 10_556 11
O1 Cd2 Cd2 49.69(8) . 11
Cl2 Cd2 Cd2 51.70(7) . 11
Cd1 O1 Cd2 109.95(18) . .
Cd1 O1 Cd2 109.95(18) . 11
Cd2 O1 Cd2 80.61(15) . 11
Cd1 O1 H1O 116.9 . .
Cd2 O1 H1O 117.0 . .
Cd2 O1 H1O 117.0 11 .
Cd2 Cl2 Cd2 76.59(13) . 11
C7 O2 Cd1 124.8(4) . .
C7 O2 Cd1 124.8(4) . 10_556
Cd1 O2 Cd1 100.3(3) . 10_556
C7 O3 Cd2 128.4(8) . .
C14 N1 C13 116.8(8) . .
C14 N1 Cd2 122.4(6) . .
C13 N1 Cd2 120.8(7) . .
C19 N2 C18 116.7(8) . .
C19 N2 Cd1 121.4(7) . 14_556
C18 N2 Cd1 120.7(6) . 14_556
C6 C1 C2 120.4(8) . .
C6 C1 C7 119.7(10) . .
C2 C1 C7 119.9(11) . .
C1 C2 C3 120.7(8) . .
C1 C2 H2 119.7 . .
C3 C2 H2 119.7 . .
C4 C3 C2 119.1(8) . .
C4 C3 H3 120.5 . .
C2 C3 H3 120.5 . .
C3 C4 C5 120.1(8) . .
C3 C4 H4 119.9 . .
C5 C4 H4 119.9 . .
C6 C5 C4 119.6(8) . .
C6 C5 H5 120.2 . .
C4 C5 H5 120.2 . .
C1 C6 C5 120.1(8) . .
C1 C6 H6 120.0 . .
C5 C6 H6 120.0 . .
O3 C7 O2 125.3(12) . .
O3 C7 C1 118.7(11) . .
O2 C7 C1 116.0(13) . .
O4 C8 C11 108.7(14) . .
O4 C8 C10 102.2(15) . 13_565
C11 C8 C10 113.5(8) . 13_565
O4 C8 C9 108.3(15) . .
C11 C8 C9 111.8(7) . .
C10 C8 C9 111.8(8) 13_565 .
O4 C8 H8 4.2 . .
C11 C8 H8 106.4 . .
C10 C8 H8 106.4 13_565 .
C9 C8 H8 106.4 . .
C8 O4 H4O 109.5 . .
C10 C9 C8 113.0(7) . .
C10 C9 H9A 109.0 . .
C8 C9 H9A 109.0 . .
C10 C9 H9B 109.0 . .
C8 C9 H9B 109.0 . .
H9A C9 H9B 107.8 . .
O4' C10 C8 106.0(11) . 13_565
O4' C10 C16 105.8(11) . .
C8 C10 C16 113.1(8) 13_565 .
O4' C10 C9 107.9(11) . .
C8 C10 C9 113.4(8) 13_565 .
C16 C10 C9 110.1(7) . .
C8 C10 H10 106.6 13_565 .
C16 C10 H10 106.6 . .
C9 C10 H10 106.6 . .
C10 O4' H4O' 109.5 . .
C12 C11 C15 118.3(9) . .
C12 C11 C8 122.0(8) . .
C15 C11 C8 119.7(9) . .
C11 C12 C13 119.6(9) . .
C11 C12 H12 120.2 . .
C13 C12 H12 120.2 . .
N1 C13 C12 123.8(10) . .
N1 C13 H13 118.1 . .
C12 C13 H13 118.1 . .
N1 C14 C15 124.1(9) . .
N1 C14 H14 118.0 . .
C15 C14 H14 118.0 . .
C11 C15 C14 117.2(10) . .
C11 C15 H15 121.4 . .
C14 C15 H15 121.4 . .
C20 C16 C17 116.6(8) . .
C20 C16 C10 121.4(10) . .
C17 C16 C10 122.0(10) . .
C18 C17 C16 120.4(10) . .
C18 C17 H17 119.8 . .
C16 C17 H17 119.8 . .
N2 C18 C17 122.1(9) . .
N2 C18 H18 118.9 . .
C17 C18 H18 118.9 . .
N2 C19 C20 125.5(10) . .
N2 C19 H19 117.3 . .
C20 C19 H19 117.3 . .
C16 C20 C19 118.7(10) . .
C16 C20 H20 120.6 . .
C19 C20 H20 120.6 . .
O5 N3 O7 127.1(18) . .
O5 N3 O6 118.0(17) . .
O7 N3 O6 114.8(16) . .
O9 N4 O8 120.8(18) . .
O9 N4 O10 120.8(18) . .
O8 N4 O10 118.4(18) . .

loop_
_geom_bond_atom_site_label_1
_geom_bond_atom_site_label_2
_geom_bond_distance
_geom_bond_site_symmetry_2
Cd1 N2 2.306(6) 8_545
Cd1 N2 2.306(6) 14_446
Cd1 O2 2.348(5) 11
Cd1 O2 2.348(5) .
Cd1 O1W 2.397(12) .
Cd1 O1 2.432(6) .
Cd2 O3 2.274(9) .
Cd2 N1 2.319(7) 10_556
Cd2 N1 2.319(7) .
Cd2 Cl1 2.573(4) 10_556
Cd2 O1 2.573(4) 10_556
Cd2 O1 2.573(4) .
Cd2 Cl2 2.686(4) .
Cd2 Cd2 3.3291(14) 11
O1 Cd2 2.573(4) 11
O1 H1O 0.9999 .
Cl2 Cd2 2.686(4) 11
O2 C7 1.302(15) .
O2 Cd1 2.348(5) 10_556
O3 C7 1.217(16) .
N1 C14 1.288(13) .
N1 C13 1.343(11) .
N2 C19 1.294(12) .
N2 C18 1.350(11) .
N2 Cd1 2.306(6) 14_556
C1 C6 1.380(12) .
C1 C2 1.385(14) .
C1 C7 1.482(16) .
C2 C3 1.407(14) .
C2 H2 0.9500 .
C3 C4 1.387(14) .
C3 H3 0.9500 .
C4 C5 1.416(14) .
C4 H4 0.9500 .
C5 C6 1.397(13) .
C5 H5 0.9500 .
C6 H6 0.9500 .
C8 O4 1.402(17) .
C8 C11 1.510(12) .
C8 C10 1.513(13) 13_565
C8 C9 1.526(12) .
C8 H8 1.0000 .
O4 H4O 0.8400 .
C9 C10 1.520(12) .
C9 H9A 0.9900 .
C9 H9B 0.9900 .
C10 O4' 1.486(15) .
C10 C8 1.513(13) 13_565
C10 C16 1.516(12) .
C10 H10 1.0000 .
O4' H4O' 0.8400 .
C11 C12 1.352(13) .
C11 C15 1.400(13) .
C12 C13 1.388(12) .
C12 H12 0.9500 .
C13 H13 0.9500 .
C14 C15 1.436(13) .
C14 H14 0.9500 .
C15 H15 0.9500 .
C16 C20 1.371(14) .
C16 C17 1.396(13) .
C17 C18 1.372(12) .
C17 H17 0.9500 .
C18 H18 0.9500 .
C19 C20 1.382(13) .
C19 H19 0.9500 .
C20 H20 0.9500 .
N3 O5 1.137(19) .
N3 O7 1.224(18) .
N3 O6 1.275(19) .
N4 O9 1.17(2) .
N4 O8 1.19(2) .
N4 O10 1.20(2) .

loop_
_geom_hbond_atom_site_label_D
_geom_hbond_atom_site_label_H
_geom_hbond_atom_site_label_A
_geom_hbond_distance_DH
_geom_hbond_distance_HA
_geom_hbond_distance_DA
_geom_hbond_angle_DHA
O1 H1O O8 1.00 1.72 2.62(4) 146.8
O1 H1O O9 1.00 1.83 2.69(3) 142.7
